data_7247865
loop_
_publ_author_name
'De Beer, Francois J.'
'Jacobs, Frederick J. F.'
'Ntsila, Akho'
'Kama, Dumisani V.'
'Azov, Vladimir A.'

_publ_section_title
;
 Analysis of short contacts in crystals of halogenated amino acids:
 atom--atom interactions vs. energy frameworks
;
_journal_issue 5
_journal_name_full CrystEngComm
_journal_page_first 604
_journal_page_last 619
_journal_paper_doi 10.1039/D3CE01029E
_journal_volume 26
_journal_year 2024
_chemical_formula_moiety 'C22 H24 Cl N O4'
_chemical_formula_sum 'C22 H24 Cl N O4'
_chemical_formula_weight 401.87
_space_group_crystal_system monoclinic
_space_group_IT_number 4
_space_group_name_Hall 'P 2yb'
_space_group_name_H-M_alt 'P 1 21 1'
_atom_sites_solution_hydrogens mixed
_atom_sites_solution_primary iterative
_audit_creation_date 2023-03-09
_audit_creation_method
;
Olex2 1.3
(compiled 2020.11.12 svn.r5f609507 for OlexSys, GUI svn.r6408)
;
_audit_update_record
;
2023-03-09 deposited with the CCDC.	2023-12-11 downloaded from the CCDC.
;
_cell_angle_alpha 90
_cell_angle_beta 99.547(5)
_cell_angle_gamma 90
_cell_formula_units_Z 4
_cell_length_a 15.207(2)
_cell_length_b 5.1052(7)
_cell_length_c 26.456(4)
_cell_measurement_reflns_used 9748
_cell_measurement_temperature 109.0
_cell_measurement_theta_max 53.45
_cell_measurement_theta_min 3.39
_cell_volume 2025.5(5)
_computing_molecular_graphics 'Olex2 1.3 (Dolomanov et al., 2009)'
_computing_publication_material 'Olex2 1.3 (Dolomanov et al., 2009)'
_computing_structure_refinement 'SHELXL 2019/2 (Sheldrick, 2015)'
_computing_structure_solution 'olex2.solve 1.3 (Bourhis et al., 2015)'
_diffrn_ambient_temperature 109.0
_diffrn_measured_fraction_theta_full 0.998
_diffrn_measured_fraction_theta_max 0.998
_diffrn_measurement_device_type 'Bruker APEX-II CCD'
_diffrn_measurement_method '\f and \w scans'
_diffrn_radiation_type CuK\a
_diffrn_radiation_wavelength 1.54178
_diffrn_reflns_av_R_equivalents 0.0677
_diffrn_reflns_av_unetI/netI 0.0499
_diffrn_reflns_Laue_measured_fraction_full 0.998
_diffrn_reflns_Laue_measured_fraction_max 0.998
_diffrn_reflns_limit_h_max 15
_diffrn_reflns_limit_h_min -15
_diffrn_reflns_limit_k_max 5
_diffrn_reflns_limit_k_min -5
_diffrn_reflns_limit_l_max 27
_diffrn_reflns_limit_l_min -27
_diffrn_reflns_number 19172
_diffrn_reflns_point_group_measured_fraction_full 0.978
_diffrn_reflns_point_group_measured_fraction_max 0.978
_diffrn_reflns_theta_full 53.493
_diffrn_reflns_theta_max 53.493
_diffrn_reflns_theta_min 1.693
_diffrn_source_current 1.2
_diffrn_source_power 0.06
_diffrn_source_voltage 50.0
_diffrn_standards_number 0
_exptl_absorpt_coefficient_mu 1.900
_exptl_absorpt_correction_T_max 0.7505
_exptl_absorpt_correction_T_min 0.5923
_exptl_absorpt_correction_type multi-scan
_exptl_absorpt_process_details
;
SADABS-2016/2 (Bruker,2016) was used for absorption correction.
wR2(int) was 0.1657 before and 0.0986 after correction.
The Ratio of minimum to maximum transmission is 0.7892.
The \l/2 correction factor is Not present.
;
_exptl_crystal_colour colourless
_exptl_crystal_colour_primary colourless
_exptl_crystal_density_diffrn 1.318
_exptl_crystal_description Needle
_exptl_crystal_F_000 848
_exptl_crystal_size_max 0.396
_exptl_crystal_size_mid 0.077
_exptl_crystal_size_min 0.02
_refine_diff_density_max 0.210
_refine_diff_density_min -0.291
_refine_diff_density_rms 0.046
_refine_ls_abs_structure_details
;
 Refined as an inversion twin.
;
_refine_ls_abs_structure_Flack 0.15(2)
_refine_ls_extinction_coef 0.0041(4)
_refine_ls_extinction_expression Fc^*^=kFc[1+0.001xFc^2^\l^3^/sin(2\q)]^-1/4^
_refine_ls_extinction_method 'SHELXL-2019/2 (Sheldrick 2019)'
_refine_ls_goodness_of_fit_ref 1.043
_refine_ls_hydrogen_treatment mixed
_refine_ls_matrix_type full
_refine_ls_number_parameters 541
_refine_ls_number_reflns 4721
_refine_ls_number_restraints 3
_refine_ls_restrained_S_all 1.043
_refine_ls_R_factor_all 0.0429
_refine_ls_R_factor_gt 0.0389
_refine_ls_shift/su_max 0.000
_refine_ls_shift/su_mean 0.000
_refine_ls_structure_factor_coef Fsqd
_refine_ls_weighting_details 'w=1/[\s^2^(Fo^2^)+(0.0540P)^2^+1.1613P] where P=(Fo^2^+2Fc^2^)/3'
_refine_ls_weighting_scheme calc
_refine_ls_wR_factor_gt 0.1027
_refine_ls_wR_factor_ref 0.1061
_reflns_Friedel_coverage 0.720
_reflns_Friedel_fraction_full 0.952
_reflns_Friedel_fraction_max 0.951
_reflns_number_gt 4454
_reflns_number_total 4721
_reflns_threshold_expression 'I > 2\s(I)'
_cod_data_source_file d3ce01029e2.cif
_cod_data_source_block cu_v4_21dfd1_0m
_cod_depositor_comments 'Adding full bibliography for 7247865--7247871.cif.'
_cod_original_cell_volume 2025.4(5)
_cod_database_code 7247865
_shelx_shelxl_version_number 2019/2
_shelx_space_group_comment
;
The symmetry employed for this shelxl refinement is uniquely defined
by the following loop, which should always be used as a source of
symmetry information in preference to the above space-group names.
They are only intended as comments.
;
_shelx_estimated_absorpt_t_max 0.963
_shelx_estimated_absorpt_t_min 0.520
_olex2_refinement_description
;
1. Twinned data refinement
 Scales: 0.85(2)
 0.15(2)
2. Fixed Uiso
 At 1.2 times of:
  All C(H) groups, All C(H,H) groups, All N(H) groups
 At 1.5 times of:
  All C(H,H,H) groups
3. Restrained distances
 C23A-O6
 1.35 with sigma of 0.01
 C23-O6
 1.35 with sigma of 0.01
 C24-H24
 1 with sigma of 0.02
4. Uiso/Uaniso restraints and constraints
Uanis(C23A) = Uanis(O5A)
Uanis(C28) = Uanis(C29A)
Uanis(C23) = Uanis(O5)
Uanis(O6A) = Uanis(C23A)
Uanis(O6) = Uanis(C23)
Uanis(C30) = Uanis(C29)
Uanis(C28A) = Uanis(C27A)
5. Others
 Fixed Sof: O6(0.56) C23(0.56) C27(0.56) C29(0.56) H29A(0.56) H29B(0.56)
 H29C(0.56) C28(0.56) H28A(0.56) H28B(0.56) H28C(0.56) C30(0.56) H30A(0.56)
 H30B(0.56) H30C(0.56) O5(0.56) O5A(0.44) C28A(0.44) H28D(0.44) H28E(0.44)
 H28F(0.44) C27A(0.44) C30A(0.44) H30D(0.44) H30E(0.44) H30F(0.44) C29A(0.44)
 H29D(0.44) H29E(0.44) H29F(0.44) C23A(0.44) O6A(0.44)
6.a Ternary CH refined with riding coordinates:
 C32(H32), C10(H10), C2(H2A)
6.b Secondary CH2 refined with riding coordinates:
 C9(H9A,H9B), C31(H31A,H31B), C25(H25A,H25B), C3(H3A,H3B)
6.c Aromatic/amide H refined with riding coordinates:
 N1(H1), N2(H2), C12(H12), C21(H21), C34(H34), C36(H36), C35(H35), C15(H15),
 C43(H43), C18(H18), C20(H20), C40(H40), C14(H14), C19(H19), C13(H13), C42(H42),
  C37(H37), C41(H41)
6.d Idealised Me refined as rotating group:
 C8(H8A,H8B,H8C), C6(H6A,H6B,H6C), C7(H7A,H7B,H7C), C29(H29A,H29B,H29C),
 C28(H28A,H28B,H28C), C30(H30A,H30B,H30C), C28A(H28D,H28E,H28F), C30A(H30D,H30E,
 H30F), C29A(H29D,H29E,H29F)
;
_olex2_submission_special_instructions 'No special instructions were received'

loop_
_space_group_symop_operation_xyz
'x, y, z'
'-x, y+1/2, -z'

loop_
_atom_site_label
_atom_site_type_symbol
_atom_site_fract_x
_atom_site_fract_y
_atom_site_fract_z
_atom_site_U_iso_or_equiv
_atom_site_adp_type
_atom_site_occupancy
_atom_site_site_symmetry_order
_atom_site_calc_flag
_atom_site_refinement_flags_posn
_atom_site_refinement_flags_adp
_atom_site_refinement_flags_occupancy
_atom_site_disorder_assembly
_atom_site_disorder_group
Cl1 Cl 0.15286(9) 0.7918(3) 0.49983(5) 0.0435(4) Uani 1 1 d . . . . .
Cl2 Cl -0.13746(9) 1.0054(3) 0.75801(5) 0.0538(4) Uani 1 1 d . . . . .
O8 O 0.1250(2) 0.6375(6) 0.89316(11) 0.0263(8) Uani 1 1 d . . . . .
O4 O 0.3497(2) 0.5386(6) 0.66267(11) 0.0294(8) Uani 1 1 d . . . . .
O7 O 0.0785(2) 0.3059(7) 0.83843(12) 0.0334(8) Uani 1 1 d . . . . .
O3 O 0.3143(2) 0.2056(6) 0.60615(11) 0.0325(8) Uani 1 1 d . . . . .
O2 O 0.3482(2) 0.6359(6) 0.44534(11) 0.0315(8) Uani 1 1 d . . . . .
O1 O 0.3814(2) 0.9465(7) 0.50691(12) 0.0362(9) Uani 1 1 d . . . . .
O6 O 0.0045(8) 0.759(2) 0.6782(4) 0.0272(11) Uani 0.56 1 d D . P A 1
N1 N 0.3293(3) 0.6220(8) 0.57860(13) 0.0281(10) Uani 1 1 d . . . . .
H1 H 0.338642 0.787914 0.586777 0.034 Uiso 1 1 calc R U . . .
N2 N 0.0414(3) 0.7282(8) 0.81773(15) 0.0418(12) Uani 1 1 d . . . . .
H2 H 0.039695 0.890183 0.828889 0.050 Uiso 1 1 calc R U . . .
C4 C 0.3294(3) 0.4372(10) 0.61477(17) 0.0274(12) Uani 1 1 d . . . . .
C11 C 0.4854(3) 0.4838(9) 0.76013(15) 0.0252(11) Uani 1 1 d . . . . .
C38 C 0.2801(3) 0.3251(10) 1.04671(16) 0.0265(11) Uani 1 1 d . . . . .
C26 C 0.0808(3) 0.5383(10) 0.84833(17) 0.0273(11) Uani 1 1 d . . . . .
C33 C 0.2976(3) 0.3755(9) 0.99727(17) 0.0261(11) Uani 1 1 d . . . . .
C1 C 0.3525(3) 0.7333(10) 0.49239(18) 0.0308(12) Uani 1 1 d . . . . .
C12 C 0.5376(3) 0.6527(10) 0.73671(17) 0.0300(12) Uani 1 1 d . . . . .
H12 H 0.510535 0.779706 0.712826 0.036 Uiso 1 1 calc R U . . .
C32 C 0.2323(3) 0.5768(9) 0.97063(16) 0.0248(11) Uani 1 1 d . . . . .
H32 H 0.264536 0.734220 0.960583 0.030 Uiso 1 1 calc R U . . .
C16 C 0.5256(3) 0.2974(10) 0.79579(15) 0.0253(11) Uani 1 1 d . . . . .
C21 C 0.2953(3) 0.1594(11) 0.80794(16) 0.0302(12) Uani 1 1 d . . . . .
H21 H 0.238840 0.225968 0.792511 0.036 Uiso 1 1 calc R U . . .
C22 C 0.3728(3) 0.2574(9) 0.79458(16) 0.0257(11) Uani 1 1 d . . . . .
C34 C 0.3639(3) 0.2400(10) 0.97869(18) 0.0297(12) Uani 1 1 d . . . . .
H34 H 0.376441 0.274884 0.945329 0.036 Uiso 1 1 calc R U . . .
C10 C 0.3846(3) 0.4604(10) 0.75427(15) 0.0258(11) Uani 1 1 d . . . . .
H10 H 0.356749 0.631290 0.761192 0.031 Uiso 1 1 calc R U . . .
C17 C 0.4557(3) 0.1577(10) 0.81669(16) 0.0255(11) Uani 1 1 d . . . . .
C24 C 0.0019(3) 0.6610(11) 0.76626(19) 0.0347(12) Uani 1 1 d D . . . .
C39 C 0.2060(3) 0.4949(10) 1.05607(16) 0.0287(11) Uani 1 1 d . . . . .
C9 C 0.3423(3) 0.3483(10) 0.70252(16) 0.0284(11) Uani 1 1 d . . . . .
H9A H 0.372937 0.184041 0.695743 0.034 Uiso 1 1 calc R U . . .
H9B H 0.278712 0.307648 0.702799 0.034 Uiso 1 1 calc R U . . .
C36 C 0.3946(3) 0.0010(11) 1.05787(19) 0.0364(13) Uani 1 1 d . . . . .
H36 H 0.428407 -0.128548 1.078343 0.044 Uiso 1 1 calc R U . . .
C35 C 0.4120(3) 0.0523(10) 1.00944(19) 0.0356(13) Uani 1 1 d . . . . .
H35 H 0.457628 -0.042483 0.996903 0.043 Uiso 1 1 calc R U . . .
C44 C 0.1777(3) 0.6457(10) 1.01177(17) 0.0269(11) Uani 1 1 d . . . . .
C15 C 0.6176(3) 0.2750(11) 0.80679(17) 0.0332(12) Uani 1 1 d . . . . .
H15 H 0.644939 0.146259 0.830200 0.040 Uiso 1 1 calc R U . . .
C43 C 0.1089(3) 0.8219(10) 1.01084(17) 0.0298(11) Uani 1 1 d . . . . .
H43 H 0.088414 0.920602 0.980738 0.036 Uiso 1 1 calc R U . . .
C18 C 0.4612(3) -0.0431(10) 0.85339(17) 0.0306(12) Uani 1 1 d . . . . .
H18 H 0.517454 -0.111612 0.868707 0.037 Uiso 1 1 calc R U . . .
C2 C 0.3134(3) 0.5371(10) 0.52550(16) 0.0303(11) Uani 1 1 d . . . . .
H2A H 0.345308 0.367042 0.523573 0.036 Uiso 1 1 calc R U . . .
C31 C 0.1796(3) 0.4439(10) 0.92359(16) 0.0278(11) Uani 1 1 d . . . . .
H31A H 0.221071 0.362361 0.903021 0.033 Uiso 1 1 calc R U . . .
H31B H 0.141366 0.304579 0.934336 0.033 Uiso 1 1 calc R U . . .
C20 C 0.3014(3) -0.0379(11) 0.84428(17) 0.0349(13) Uani 1 1 d . . . . .
H20 H 0.248388 -0.105292 0.854018 0.042 Uiso 1 1 calc R U . . .
C40 C 0.1657(3) 0.5240(11) 1.09897(18) 0.0360(13) Uani 1 1 d . . . . .
H40 H 0.184646 0.421791 1.128804 0.043 Uiso 1 1 calc R U . . .
C14 C 0.6690(3) 0.4449(11) 0.78281(18) 0.0372(13) Uani 1 1 d . . . . .
H14 H 0.732116 0.431760 0.789958 0.045 Uiso 1 1 calc R U . . .
C19 C 0.3832(3) -0.1390(10) 0.86677(17) 0.0341(13) Uani 1 1 d . . . . .
H19 H 0.385695 -0.274962 0.891488 0.041 Uiso 1 1 calc R U . . .
C13 C 0.6295(3) 0.6341(11) 0.74850(18) 0.0374(13) Uani 1 1 d . . . . .
H13 H 0.665785 0.751096 0.733090 0.045 Uiso 1 1 calc R U . . .
C5 C 0.3669(4) 0.8035(10) 0.40214(17) 0.0340(12) Uani 1 1 d . . . . .
C42 C 0.0695(3) 0.8544(10) 1.05424(18) 0.0356(13) Uani 1 1 d . . . . .
H42 H 0.023323 0.979697 1.054156 0.043 Uiso 1 1 calc R U . . .
C37 C 0.3279(3) 0.1372(11) 1.07726(19) 0.0353(13) Uani 1 1 d . . . . .
H37 H 0.315709 0.101560 1.110650 0.042 Uiso 1 1 calc R U . . .
C8 C 0.2918(3) 1.0023(12) 0.39188(19) 0.0408(13) Uani 1 1 d . . . . .
H8A H 0.300273 1.136618 0.418713 0.061 Uiso 1 1 calc R U . . .
H8B H 0.234575 0.913843 0.391852 0.061 Uiso 1 1 calc R U . . .
H8C H 0.292011 1.084760 0.358451 0.061 Uiso 1 1 calc R U . . .
C41 C 0.0974(3) 0.7047(12) 1.09765(19) 0.0406(14) Uani 1 1 d . . . . .
H41 H 0.069296 0.726340 1.126886 0.049 Uiso 1 1 calc R U . . .
C25 C -0.0974(3) 0.6760(12) 0.75622(19) 0.0401(14) Uani 1 1 d . . . . .
H25A H -0.121409 0.570307 0.782194 0.048 Uiso 1 1 calc R U . . .
H25B H -0.119805 0.599539 0.722129 0.048 Uiso 1 1 calc R U . . .
C6 C 0.4579(4) 0.9248(13) 0.4137(2) 0.0464(14) Uani 1 1 d . . . . .
H6A H 0.472488 1.006353 0.382596 0.070 Uiso 1 1 calc R U . . .
H6B H 0.502076 0.789159 0.425682 0.070 Uiso 1 1 calc R U . . .
H6C H 0.458625 1.058249 0.440411 0.070 Uiso 1 1 calc R U . . .
C3 C 0.2155(3) 0.4907(11) 0.50529(17) 0.0366(12) Uani 1 1 d . . . . .
H3A H 0.190740 0.370107 0.528653 0.044 Uiso 1 1 calc R U . . .
H3B H 0.209248 0.406044 0.471214 0.044 Uiso 1 1 calc R U . . .
C7 C 0.3597(5) 0.6147(12) 0.35760(19) 0.0579(19) Uani 1 1 d . . . . .
H7A H 0.299943 0.536757 0.351473 0.087 Uiso 1 1 calc R U . . .
H7B H 0.404386 0.476143 0.365603 0.087 Uiso 1 1 calc R U . . .
H7C H 0.369940 0.708989 0.326837 0.087 Uiso 1 1 calc R U . . .
C23 C 0.0358(7) 0.8528(19) 0.7250(3) 0.0272(11) Uani 0.56 1 d D . P A 1
C27 C 0.0109(10) 0.915(2) 0.6304(6) 0.039(3) Uani 0.56 1 d . . P A 1
C29 C -0.0239(14) 0.730(3) 0.5881(6) 0.060(3) Uani 0.56 1 d . . P A 1
H29A H 0.015955 0.578147 0.589458 0.090 Uiso 0.56 1 calc R U P A 1
H29B H -0.026745 0.818464 0.555010 0.090 Uiso 0.56 1 calc R U P A 1
H29C H -0.083704 0.670977 0.592086 0.090 Uiso 0.56 1 calc R U P A 1
C28 C 0.1100(8) 0.978(3) 0.6299(4) 0.057(3) Uani 0.56 1 d . . P A 1
H28A H 0.130923 1.106896 0.656550 0.086 Uiso 0.56 1 calc R U P A 1
H28B H 0.116719 1.048636 0.596306 0.086 Uiso 0.56 1 calc R U P A 1
H28C H 0.145285 0.816945 0.636420 0.086 Uiso 0.56 1 calc R U P A 1
C30 C -0.0440(9) 1.156(2) 0.6325(4) 0.060(3) Uani 0.56 1 d . . P A 1
H30A H -0.104263 1.106286 0.637346 0.090 Uiso 0.56 1 calc R U P A 1
H30B H -0.047078 1.253689 0.600378 0.090 Uiso 0.56 1 calc R U P A 1
H30C H -0.016628 1.266097 0.661208 0.090 Uiso 0.56 1 calc R U P A 1
O5 O 0.0765(4) 1.0501(11) 0.73492(19) 0.0272(11) Uani 0.56 1 d . . P A 1
O5A O 0.1343(5) 0.834(2) 0.7513(3) 0.0472(18) Uani 0.44 1 d . . P A 2
C28A C 0.0859(9) 1.183(3) 0.6616(5) 0.049(3) Uani 0.44 1 d . . P A 2
H28D H 0.109074 1.271801 0.633643 0.074 Uiso 0.44 1 calc R U P A 2
H28E H 0.132055 1.180599 0.692223 0.074 Uiso 0.44 1 calc R U P A 2
H28F H 0.033530 1.277970 0.669150 0.074 Uiso 0.44 1 calc R U P A 2
C27A C 0.0602(14) 0.910(4) 0.6460(7) 0.049(3) Uani 0.44 1 d . . P A 2
C30A C -0.0115(12) 0.881(4) 0.5980(7) 0.061(7) Uani 0.44 1 d . . P A 2
H30D H -0.067256 0.960978 0.604376 0.092 Uiso 0.44 1 calc R U P A 2
H30E H -0.021472 0.695052 0.589971 0.092 Uiso 0.44 1 calc R U P A 2
H30F H 0.008461 0.969440 0.568999 0.092 Uiso 0.44 1 calc R U P A 2
C29A C 0.1438(10) 0.752(3) 0.6406(6) 0.057(3) Uani 0.44 1 d . . P A 2
H29D H 0.169285 0.819194 0.611472 0.086 Uiso 0.44 1 calc R U P A 2
H29E H 0.127943 0.567394 0.634898 0.086 Uiso 0.44 1 calc R U P A 2
H29F H 0.187728 0.769585 0.672037 0.086 Uiso 0.44 1 calc R U P A 2
C23A C 0.0558(10) 0.766(3) 0.7356(6) 0.0472(18) Uani 0.44 1 d . . P A 2
O6A O 0.0173(11) 0.786(4) 0.6860(6) 0.0472(18) Uani 0.44 1 d . . P A 2
H24 H 0.020(3) 0.479(6) 0.761(2) 0.047(15) Uiso 1 1 d D . . . .

loop_
_atom_site_aniso_label
_atom_site_aniso_U_11
_atom_site_aniso_U_22
_atom_site_aniso_U_33
_atom_site_aniso_U_23
_atom_site_aniso_U_13
_atom_site_aniso_U_12
Cl1 0.0412(8) 0.0522(8) 0.0361(7) -0.0049(7) 0.0031(5) 0.0062(7)
Cl2 0.0436(8) 0.0642(10) 0.0492(8) -0.0112(8) -0.0049(6) 0.0163(8)
O8 0.0263(17) 0.0263(16) 0.0251(17) 0.0017(15) 0.0008(14) -0.0003(15)
O4 0.0382(19) 0.0297(17) 0.0195(17) 0.0027(15) 0.0028(13) -0.0009(16)
O7 0.036(2) 0.024(2) 0.0398(19) -0.0042(17) 0.0046(15) -0.0027(17)
O3 0.049(2) 0.027(2) 0.0229(17) -0.0013(15) 0.0094(15) -0.0030(17)
O2 0.053(2) 0.0274(17) 0.0165(17) 0.0020(14) 0.0131(14) -0.0004(17)
O1 0.052(2) 0.027(2) 0.0320(18) 0.0009(17) 0.0122(16) -0.0050(18)
O6 0.036(3) 0.028(2) 0.019(2) 0.0020(18) 0.008(2) -0.0075(19)
N1 0.040(2) 0.028(2) 0.016(2) 0.0020(19) 0.0039(17) -0.0025(19)
N2 0.053(3) 0.031(3) 0.034(2) -0.004(2) -0.015(2) 0.011(2)
C4 0.030(3) 0.031(3) 0.021(3) 0.000(2) 0.006(2) 0.000(2)
C11 0.029(3) 0.029(3) 0.019(2) -0.008(2) 0.006(2) 0.000(2)
C38 0.021(2) 0.029(3) 0.027(2) -0.003(2) -0.002(2) -0.006(2)
C26 0.018(2) 0.033(3) 0.032(3) -0.001(3) 0.006(2) -0.003(2)
C33 0.021(3) 0.027(3) 0.030(3) -0.002(2) 0.002(2) -0.001(2)
C1 0.035(3) 0.030(3) 0.028(3) 0.008(3) 0.007(2) 0.005(2)
C12 0.040(3) 0.028(3) 0.025(2) -0.003(2) 0.013(2) -0.005(3)
C32 0.023(2) 0.025(3) 0.026(2) 0.006(2) 0.004(2) -0.001(2)
C16 0.028(3) 0.027(2) 0.021(2) -0.006(2) 0.005(2) -0.001(2)
C21 0.032(3) 0.039(3) 0.019(2) -0.005(2) 0.005(2) -0.003(3)
C22 0.026(3) 0.033(3) 0.019(2) 0.000(2) 0.0064(19) -0.004(2)
C34 0.017(2) 0.034(3) 0.037(3) -0.004(2) 0.002(2) -0.003(2)
C10 0.028(3) 0.029(3) 0.021(2) -0.001(2) 0.0066(19) -0.001(2)
C17 0.027(3) 0.031(3) 0.018(2) -0.004(2) 0.002(2) -0.001(2)
C24 0.036(3) 0.034(3) 0.030(3) -0.006(3) -0.006(2) 0.002(3)
C39 0.025(3) 0.030(3) 0.030(3) -0.001(2) 0.001(2) -0.003(2)
C9 0.036(3) 0.028(3) 0.021(2) 0.010(2) 0.005(2) -0.003(2)
C36 0.027(3) 0.031(3) 0.045(3) -0.003(3) -0.011(2) 0.006(3)
C35 0.021(3) 0.037(3) 0.047(3) -0.011(3) -0.002(2) 0.001(3)
C44 0.023(3) 0.028(3) 0.028(3) 0.003(2) 0.000(2) -0.002(2)
C15 0.029(3) 0.039(3) 0.031(2) -0.006(3) 0.004(2) -0.003(3)
C43 0.022(3) 0.033(3) 0.033(3) 0.006(2) 0.000(2) 0.000(3)
C18 0.037(3) 0.029(3) 0.025(2) 0.000(2) 0.001(2) 0.001(3)
C2 0.042(3) 0.029(3) 0.020(2) 0.001(2) 0.005(2) -0.002(3)
C31 0.023(2) 0.032(3) 0.027(2) 0.002(2) 0.001(2) 0.004(2)
C20 0.039(3) 0.042(3) 0.027(3) -0.006(3) 0.012(2) -0.015(3)
C40 0.037(3) 0.042(3) 0.028(3) 0.004(3) 0.002(2) -0.002(3)
C14 0.027(3) 0.048(3) 0.037(3) -0.016(3) 0.007(2) -0.004(3)
C19 0.050(3) 0.031(3) 0.023(2) -0.003(2) 0.011(2) -0.009(3)
C13 0.038(3) 0.043(3) 0.035(3) -0.010(3) 0.016(2) -0.018(3)
C5 0.055(3) 0.025(3) 0.024(2) -0.001(2) 0.014(2) -0.001(3)
C42 0.026(3) 0.039(3) 0.043(3) -0.004(3) 0.008(2) 0.005(3)
C37 0.030(3) 0.041(3) 0.032(3) 0.004(3) -0.005(2) 0.000(3)
C8 0.039(3) 0.043(3) 0.039(3) 0.004(3) 0.005(2) -0.004(3)
C41 0.035(3) 0.057(4) 0.033(3) -0.003(3) 0.012(2) 0.004(3)
C25 0.040(3) 0.045(3) 0.035(3) -0.007(3) 0.005(2) -0.014(3)
C6 0.042(3) 0.056(4) 0.043(3) 0.013(3) 0.012(3) 0.002(3)
C3 0.045(3) 0.037(3) 0.028(2) -0.007(3) 0.008(2) -0.006(3)
C7 0.113(6) 0.036(3) 0.029(3) -0.001(3) 0.026(3) 0.006(4)
C23 0.036(3) 0.028(2) 0.019(2) 0.0020(18) 0.008(2) -0.0075(19)
C27 0.058(8) 0.037(6) 0.026(7) 0.009(7) 0.019(7) -0.009(7)
C29 0.108(7) 0.039(5) 0.028(4) 0.001(4) -0.002(4) 0.012(5)
C28 0.057(7) 0.083(7) 0.037(5) -0.013(6) 0.019(4) -0.021(6)
C30 0.108(7) 0.039(5) 0.028(4) 0.001(4) -0.002(4) 0.012(5)
O5 0.036(3) 0.028(2) 0.019(2) 0.0020(18) 0.008(2) -0.0075(19)
O5A 0.037(4) 0.063(5) 0.042(4) -0.001(3) 0.005(3) -0.010(3)
C28A 0.056(7) 0.046(6) 0.050(7) 0.004(5) 0.021(6) 0.005(6)
C27A 0.056(7) 0.046(6) 0.050(7) 0.004(5) 0.021(6) 0.005(6)
C30A 0.061(11) 0.097(16) 0.033(11) 0.039(14) 0.032(10) 0.050(12)
C29A 0.057(7) 0.083(7) 0.037(5) -0.013(6) 0.019(4) -0.021(6)
C23A 0.037(4) 0.063(5) 0.042(4) -0.001(3) 0.005(3) -0.010(3)
O6A 0.037(4) 0.063(5) 0.042(4) -0.001(3) 0.005(3) -0.010(3)

loop_
_atom_type_symbol
_atom_type_description
_atom_type_scat_dispersion_real
_atom_type_scat_dispersion_imag
_atom_type_scat_source
C C 0.0181 0.0091 'International Tables Vol C Tables 4.2.6.8 and 6.1.1.4'
H H 0.0000 0.0000 'International Tables Vol C Tables 4.2.6.8 and 6.1.1.4'
Cl Cl 0.3639 0.7018 'International Tables Vol C Tables 4.2.6.8 and 6.1.1.4'
N N 0.0311 0.0180 'International Tables Vol C Tables 4.2.6.8 and 6.1.1.4'
O O 0.0492 0.0322 'International Tables Vol C Tables 4.2.6.8 and 6.1.1.4'

loop_
_geom_angle_atom_site_label_1
_geom_angle_atom_site_label_2
_geom_angle_atom_site_label_3
_geom_angle
_geom_angle_site_symmetry_1
_geom_angle_site_symmetry_3
_geom_angle_publ_flag
C26 O8 C31 112.7(4) . . ?
C4 O4 C9 112.9(4) . . ?
C1 O2 C5 121.0(4) . . ?
C23 O6 C27 121.4(10) . . ?
C4 N1 H1 121.3 . . ?
C4 N1 C2 117.4(4) . . ?
C2 N1 H1 121.3 . . ?
C26 N2 H2 120.8 . . ?
C26 N2 C24 118.4(4) . . ?
C24 N2 H2 120.8 . . ?
O3 C4 O4 123.5(4) . . ?
O3 C4 N1 124.8(4) . . ?
N1 C4 O4 111.8(4) . . ?
C12 C11 C16 120.2(4) . . ?
C12 C11 C10 130.2(4) . . ?
C16 C11 C10 109.5(4) . . ?
C33 C38 C39 108.5(4) . . ?
C37 C38 C33 120.7(4) . . ?
C37 C38 C39 130.7(4) . . ?
O7 C26 O8 123.0(4) . . ?
O7 C26 N2 125.6(4) . . ?
N2 C26 O8 111.4(4) . . ?
C38 C33 C32 110.3(4) . . ?
C34 C33 C38 120.3(4) . . ?
C34 C33 C32 129.4(4) . . ?
O2 C1 C2 109.3(4) . . ?
O1 C1 O2 126.2(4) . . ?
O1 C1 C2 124.5(4) . . ?
C11 C12 H12 120.4 . . ?
C13 C12 C11 119.2(5) . . ?
C13 C12 H12 120.4 . . ?
C33 C32 H32 110.8 . . ?
C33 C32 C31 107.0(4) . . ?
C44 C32 C33 102.6(3) . . ?
C44 C32 H32 110.8 . . ?
C44 C32 C31 114.4(4) . . ?
C31 C32 H32 110.8 . . ?
C11 C16 C17 108.7(4) . . ?
C15 C16 C11 120.6(4) . . ?
C15 C16 C17 130.7(4) . . ?
C22 C21 H21 120.6 . . ?
C22 C21 C20 118.7(5) . . ?
C20 C21 H21 120.6 . . ?
C21 C22 C10 129.3(4) . . ?
C21 C22 C17 120.8(4) . . ?
C17 C22 C10 109.8(4) . . ?
C33 C34 H34 120.5 . . ?
C33 C34 C35 118.9(5) . . ?
C35 C34 H34 120.5 . . ?
C11 C10 H10 111.3 . . ?
C11 C10 C9 112.9(4) . . ?
C22 C10 C11 102.5(4) . . ?
C22 C10 H10 111.3 . . ?
C22 C10 C9 107.0(4) . . ?
C9 C10 H10 111.3 . . ?
C22 C17 C16 109.1(4) . . ?
C22 C17 C18 120.2(4) . . ?
C18 C17 C16 130.7(4) . . ?
N2 C24 C25 114.1(4) . . ?
N2 C24 C23 111.5(5) . . ?
N2 C24 H24 105(3) . . ?
C25 C24 C23 106.0(5) . . ?
C25 C24 H24 109(3) . . ?
C23 C24 H24 111(3) . . ?
C23A C24 N2 105.9(7) . . ?
C23A C24 C25 124.6(7) . . ?
C23A C24 H24 95(3) . . ?
C44 C39 C38 108.5(4) . . ?
C40 C39 C38 130.9(4) . . ?
C40 C39 C44 120.6(4) . . ?
O4 C9 C10 109.2(4) . . ?
O4 C9 H9A 109.8 . . ?
O4 C9 H9B 109.8 . . ?
C10 C9 H9A 109.8 . . ?
C10 C9 H9B 109.8 . . ?
H9A C9 H9B 108.3 . . ?
C35 C36 H36 119.6 . . ?
C35 C36 C37 120.7(5) . . ?
C37 C36 H36 119.6 . . ?
C34 C35 H35 119.5 . . ?
C36 C35 C34 121.0(5) . . ?
C36 C35 H35 119.5 . . ?
C39 C44 C32 110.0(4) . . ?
C43 C44 C32 130.1(4) . . ?
C43 C44 C39 119.9(4) . . ?
C16 C15 H15 120.8 . . ?
C16 C15 C14 118.5(5) . . ?
C14 C15 H15 120.8 . . ?
C44 C43 H43 120.2 . . ?
C44 C43 C42 119.5(4) . . ?
C42 C43 H43 120.2 . . ?
C17 C18 H18 120.7 . . ?
C19 C18 C17 118.7(4) . . ?
C19 C18 H18 120.7 . . ?
N1 C2 C1 110.1(4) . . ?
N1 C2 H2A 107.7 . . ?
N1 C2 C3 112.7(4) . . ?
C1 C2 H2A 107.7 . . ?
C3 C2 C1 110.9(4) . . ?
C3 C2 H2A 107.7 . . ?
O8 C31 C32 109.0(4) . . ?
O8 C31 H31A 109.9 . . ?
O8 C31 H31B 109.9 . . ?
C32 C31 H31A 109.9 . . ?
C32 C31 H31B 109.9 . . ?
H31A C31 H31B 108.3 . . ?
C21 C20 H20 119.3 . . ?
C21 C20 C19 121.3(5) . . ?
C19 C20 H20 119.3 . . ?
C39 C40 H40 120.6 . . ?
C39 C40 C41 118.8(5) . . ?
C41 C40 H40 120.6 . . ?
C15 C14 H14 119.4 . . ?
C15 C14 C13 121.1(5) . . ?
C13 C14 H14 119.4 . . ?
C18 C19 C20 120.4(5) . . ?
C18 C19 H19 119.8 . . ?
C20 C19 H19 119.8 . . ?
C12 C13 C14 120.3(5) . . ?
C12 C13 H13 119.8 . . ?
C14 C13 H13 119.8 . . ?
O2 C5 C8 106.7(4) . . ?
O2 C5 C6 111.5(4) . . ?
O2 C5 C7 103.5(4) . . ?
C6 C5 C8 113.7(5) . . ?
C6 C5 C7 111.6(5) . . ?
C7 C5 C8 109.3(4) . . ?
C43 C42 H42 119.8 . . ?
C41 C42 C43 120.3(5) . . ?
C41 C42 H42 119.8 . . ?
C38 C37 C36 118.4(5) . . ?
C38 C37 H37 120.8 . . ?
C36 C37 H37 120.8 . . ?
C5 C8 H8A 109.5 . . ?
C5 C8 H8B 109.5 . . ?
C5 C8 H8C 109.5 . . ?
H8A C8 H8B 109.5 . . ?
H8A C8 H8C 109.5 . . ?
H8B C8 H8C 109.5 . . ?
C40 C41 H41 119.6 . . ?
C42 C41 C40 120.9(4) . . ?
C42 C41 H41 119.6 . . ?
Cl2 C25 H25A 109.1 . . ?
Cl2 C25 H25B 109.1 . . ?
C24 C25 Cl2 112.5(4) . . ?
C24 C25 H25A 109.1 . . ?
C24 C25 H25B 109.1 . . ?
H25A C25 H25B 107.8 . . ?
C5 C6 H6A 109.5 . . ?
C5 C6 H6B 109.5 . . ?
C5 C6 H6C 109.5 . . ?
H6A C6 H6B 109.5 . . ?
H6A C6 H6C 109.5 . . ?
H6B C6 H6C 109.5 . . ?
Cl1 C3 H3A 109.3 . . ?
Cl1 C3 H3B 109.3 . . ?
C2 C3 Cl1 111.8(4) . . ?
C2 C3 H3A 109.3 . . ?
C2 C3 H3B 109.3 . . ?
H3A C3 H3B 107.9 . . ?
C5 C7 H7A 109.5 . . ?
C5 C7 H7B 109.5 . . ?
C5 C7 H7C 109.5 . . ?
H7A C7 H7B 109.5 . . ?
H7A C7 H7C 109.5 . . ?
H7B C7 H7C 109.5 . . ?
O6 C23 C24 107.6(9) . . ?
O5 C23 O6 126.8(9) . . ?
O5 C23 C24 125.4(7) . . ?
O6 C27 C28 108.4(12) . . ?
C29 C27 O6 103.1(9) . . ?
C29 C27 C28 110.4(12) . . ?
C30 C27 O6 106.8(10) . . ?
C30 C27 C29 114.8(14) . . ?
C30 C27 C28 112.6(11) . . ?
C27 C29 H29A 109.5 . . ?
C27 C29 H29B 109.5 . . ?
C27 C29 H29C 109.5 . . ?
H29A C29 H29B 109.5 . . ?
H29A C29 H29C 109.5 . . ?
H29B C29 H29C 109.5 . . ?
C27 C28 H28A 109.5 . . ?
C27 C28 H28B 109.5 . . ?
C27 C28 H28C 109.5 . . ?
H28A C28 H28B 109.5 . . ?
H28A C28 H28C 109.5 . . ?
H28B C28 H28C 109.5 . . ?
C27 C30 H30A 109.5 . . ?
C27 C30 H30B 109.5 . . ?
C27 C30 H30C 109.5 . . ?
H30A C30 H30B 109.5 . . ?
H30A C30 H30C 109.5 . . ?
H30B C30 H30C 109.5 . . ?
H28D C28A H28E 109.5 . . ?
H28D C28A H28F 109.5 . . ?
H28E C28A H28F 109.5 . . ?
C27A C28A H28D 109.5 . . ?
C27A C28A H28E 109.5 . . ?
C27A C28A H28F 109.5 . . ?
C28A C27A C30A 115.7(17) . . ?
C28A C27A C29A 109.5(16) . . ?
C29A C27A C30A 111.1(14) . . ?
O6A C27A C28A 109.2(14) . . ?
O6A C27A C30A 102.4(16) . . ?
O6A C27A C29A 108.4(16) . . ?
C27A C30A H30D 109.5 . . ?
C27A C30A H30E 109.5 . . ?
C27A C30A H30F 109.5 . . ?
H30D C30A H30E 109.5 . . ?
H30D C30A H30F 109.5 . . ?
H30E C30A H30F 109.5 . . ?
C27A C29A H29D 109.5 . . ?
C27A C29A H29E 109.5 . . ?
C27A C29A H29F 109.5 . . ?
H29D C29A H29E 109.5 . . ?
H29D C29A H29F 109.5 . . ?
H29E C29A H29F 109.5 . . ?
O5A C23A C24 123.4(12) . . ?
O5A C23A O6A 122.7(14) . . ?
O6A C23A C24 113.8(13) . . ?
C23A O6A C27A 123.9(14) . . ?

loop_
_geom_bond_atom_site_label_1
_geom_bond_atom_site_label_2
_geom_bond_distance
_geom_bond_site_symmetry_2
_geom_bond_publ_flag
Cl1 C3 1.801(6) . ?
Cl2 C25 1.792(6) . ?
O8 C26 1.361(6) . ?
O8 C31 1.447(6) . ?
O4 C4 1.356(6) . ?
O4 C9 1.452(5) . ?
O7 C26 1.214(6) . ?
O3 C4 1.219(6) . ?
O2 C1 1.332(6) . ?
O2 C5 1.492(6) . ?
O1 C1 1.212(6) . ?
O6 C23 1.340(11) . ?
O6 C27 1.513(18) . ?
N1 H1 0.8800 . ?
N1 C4 1.343(6) . ?
N1 C2 1.452(6) . ?
N2 H2 0.8800 . ?
N2 C26 1.339(6) . ?
N2 C24 1.436(6) . ?
C11 C12 1.385(7) . ?
C11 C16 1.407(7) . ?
C11 C10 1.520(6) . ?
C38 C33 1.401(6) . ?
C38 C39 1.476(7) . ?
C38 C37 1.381(7) . ?
C33 C32 1.519(6) . ?
C33 C34 1.379(7) . ?
C1 C2 1.516(7) . ?
C12 H12 0.9500 . ?
C12 C13 1.384(7) . ?
C32 H32 1.0000 . ?
C32 C44 1.516(6) . ?
C32 C31 1.523(6) . ?
C16 C17 1.463(7) . ?
C16 C15 1.385(7) . ?
C21 H21 0.9500 . ?
C21 C22 1.379(7) . ?
C21 C20 1.385(7) . ?
C22 C10 1.519(7) . ?
C22 C17 1.395(6) . ?
C34 H34 0.9500 . ?
C34 C35 1.384(7) . ?
C10 H10 1.0000 . ?
C10 C9 1.524(6) . ?
C17 C18 1.405(7) . ?
C24 C25 1.491(7) . ?
C24 C23 1.614(11) . ?
C24 C23A 1.357(17) . ?
C24 H24 0.99(3) . ?
C39 C44 1.408(7) . ?
C39 C40 1.384(7) . ?
C9 H9A 0.9900 . ?
C9 H9B 0.9900 . ?
C36 H36 0.9500 . ?
C36 C35 1.375(7) . ?
C36 C37 1.396(7) . ?
C35 H35 0.9500 . ?
C44 C43 1.377(7) . ?
C15 H15 0.9500 . ?
C15 C14 1.389(7) . ?
C43 H43 0.9500 . ?
C43 C42 1.390(7) . ?
C18 H18 0.9500 . ?
C18 C19 1.383(7) . ?
C2 H2A 1.0000 . ?
C2 C3 1.514(7) . ?
C31 H31A 0.9900 . ?
C31 H31B 0.9900 . ?
C20 H20 0.9500 . ?
C20 C19 1.387(7) . ?
C40 H40 0.9500 . ?
C40 C41 1.386(8) . ?
C14 H14 0.9500 . ?
C14 C13 1.392(8) . ?
C19 H19 0.9500 . ?
C13 H13 0.9500 . ?
C5 C8 1.519(7) . ?
C5 C6 1.501(8) . ?
C5 C7 1.512(7) . ?
C42 H42 0.9500 . ?
C42 C41 1.386(7) . ?
C37 H37 0.9500 . ?
C8 H8A 0.9800 . ?
C8 H8B 0.9800 . ?
C8 H8C 0.9800 . ?
C41 H41 0.9500 . ?
C25 H25A 0.9900 . ?
C25 H25B 0.9900 . ?
C6 H6A 0.9800 . ?
C6 H6B 0.9800 . ?
C6 H6C 0.9800 . ?
C3 H3A 0.9900 . ?
C3 H3B 0.9900 . ?
C7 H7A 0.9800 . ?
C7 H7B 0.9800 . ?
C7 H7C 0.9800 . ?
C23 O5 1.189(11) . ?
C27 C29 1.49(2) . ?
C27 C28 1.542(18) . ?
C27 C30 1.491(18) . ?
C29 H29A 0.9800 . ?
C29 H29B 0.9800 . ?
C29 H29C 0.9800 . ?
C28 H28A 0.9800 . ?
C28 H28B 0.9800 . ?
C28 H28C 0.9800 . ?
C30 H30A 0.9800 . ?
C30 H30B 0.9800 . ?
C30 H30C 0.9800 . ?
O5A C23A 1.247(17) . ?
C28A H28D 0.9800 . ?
C28A H28E 0.9800 . ?
C28A H28F 0.9800 . ?
C28A C27A 1.49(2) . ?
C27A C30A 1.54(2) . ?
C27A C29A 1.53(3) . ?
C27A O6A 1.47(3) . ?
C30A H30D 0.9800 . ?
C30A H30E 0.9800 . ?
C30A H30F 0.9800 . ?
C29A H29D 0.9800 . ?
C29A H29E 0.9800 . ?
C29A H29F 0.9800 . ?
C23A O6A 1.348(19) . ?

loop_
_geom_hbond_atom_site_label_D
_geom_hbond_atom_site_label_H
_geom_hbond_atom_site_label_A
_geom_hbond_distance_DH
_geom_hbond_distance_HA
_geom_hbond_distance_DA
_geom_hbond_angle_DHA
_geom_hbond_site_symmetry_A
_geom_hbond_publ_flag
N1 H1 O3 0.88 2.24 3.085(5) 161.4 1_565 yes
N2 H2 O7 0.88 2.21 3.035(6) 157.0 1_565 yes
C41 H41 O7 0.95 2.60 3.432(6) 147.0 2_557 yes

loop_
_geom_torsion_atom_site_label_1
_geom_torsion_atom_site_label_2
_geom_torsion_atom_site_label_3
_geom_torsion_atom_site_label_4
_geom_torsion
_geom_torsion_site_symmetry_1
_geom_torsion_site_symmetry_2
_geom_torsion_site_symmetry_3
_geom_torsion_site_symmetry_4
_geom_torsion_publ_flag
O2 C1 C2 N1 171.6(4) . . . . ?
O2 C1 C2 C3 -63.1(5) . . . . ?
O1 C1 C2 N1 -9.7(7) . . . . ?
O1 C1 C2 C3 115.7(5) . . . . ?
N1 C2 C3 Cl1 68.2(5) . . . . ?
N2 C24 C25 Cl2 68.1(6) . . . . ?
N2 C24 C23 O6 172.9(7) . . . . ?
N2 C24 C23 O5 -11.4(12) . . . . ?
N2 C24 C23A O5A 18.7(18) . . . . ?
N2 C24 C23A O6A -162.6(15) . . . . ?
C4 O4 C9 C10 168.2(4) . . . . ?
C4 N1 C2 C1 -156.3(4) . . . . ?
C4 N1 C2 C3 79.4(6) . . . . ?
C11 C12 C13 C14 1.1(7) . . . . ?
C11 C16 C17 C22 -0.5(5) . . . . ?
C11 C16 C17 C18 -179.5(5) . . . . ?
C11 C16 C15 C14 1.6(7) . . . . ?
C11 C10 C9 O4 -69.4(5) . . . . ?
C38 C33 C32 C44 2.5(5) . . . . ?
C38 C33 C32 C31 -118.2(4) . . . . ?
C38 C33 C34 C35 0.7(7) . . . . ?
C38 C39 C44 C32 0.8(5) . . . . ?
C38 C39 C44 C43 -179.8(4) . . . . ?
C38 C39 C40 C41 178.7(5) . . . . ?
C26 O8 C31 C32 175.4(3) . . . . ?
C26 N2 C24 C25 111.1(6) . . . . ?
C26 N2 C24 C23 -128.8(6) . . . . ?
C26 N2 C24 C23A -108.2(9) . . . . ?
C33 C38 C39 C44 0.9(5) . . . . ?
C33 C38 C39 C40 -178.1(5) . . . . ?
C33 C38 C37 C36 0.7(7) . . . . ?
C33 C32 C44 C39 -2.0(5) . . . . ?
C33 C32 C44 C43 178.6(5) . . . . ?
C33 C32 C31 O8 -172.3(3) . . . . ?
C33 C34 C35 C36 -0.2(7) . . . . ?
C1 O2 C5 C8 -67.7(5) . . . . ?
C1 O2 C5 C6 57.0(6) . . . . ?
C1 O2 C5 C7 177.0(5) . . . . ?
C1 C2 C3 Cl1 -55.7(5) . . . . ?
C12 C11 C16 C17 176.5(4) . . . . ?
C12 C11 C16 C15 -1.9(6) . . . . ?
C12 C11 C10 C22 -174.4(4) . . . . ?
C12 C11 C10 C9 70.7(6) . . . . ?
C32 C33 C34 C35 -176.0(5) . . . . ?
C32 C44 C43 C42 -178.9(5) . . . . ?
C16 C11 C12 C13 0.5(7) . . . . ?
C16 C11 C10 C22 5.3(5) . . . . ?
C16 C11 C10 C9 -109.5(4) . . . . ?
C16 C17 C18 C19 179.2(5) . . . . ?
C16 C15 C14 C13 0.0(7) . . . . ?
C21 C22 C10 C11 178.6(5) . . . . ?
C21 C22 C10 C9 -62.4(6) . . . . ?
C21 C22 C17 C16 -179.8(4) . . . . ?
C21 C22 C17 C18 -0.6(7) . . . . ?
C21 C20 C19 C18 0.3(7) . . . . ?
C22 C21 C20 C19 -0.7(7) . . . . ?
C22 C10 C9 O4 178.5(4) . . . . ?
C22 C17 C18 C19 0.2(7) . . . . ?
C34 C33 C32 C44 179.4(5) . . . . ?
C34 C33 C32 C31 58.7(6) . . . . ?
C10 C11 C12 C13 -179.7(4) . . . . ?
C10 C11 C16 C17 -3.2(5) . . . . ?
C10 C11 C16 C15 178.3(4) . . . . ?
C10 C22 C17 C16 4.0(5) . . . . ?
C10 C22 C17 C18 -176.9(4) . . . . ?
C17 C16 C15 C14 -176.5(5) . . . . ?
C17 C22 C10 C11 -5.6(5) . . . . ?
C17 C22 C10 C9 113.4(4) . . . . ?
C17 C18 C19 C20 -0.1(7) . . . . ?
C24 N2 C26 O8 171.8(4) . . . . ?
C24 N2 C26 O7 -8.2(8) . . . . ?
C24 C23A O6A C27A 176.0(15) . . . . ?
C39 C38 C33 C32 -2.2(5) . . . . ?
C39 C38 C33 C34 -179.4(4) . . . . ?
C39 C38 C37 C36 178.8(5) . . . . ?
C39 C44 C43 C42 1.7(7) . . . . ?
C39 C40 C41 C42 0.0(8) . . . . ?
C9 O4 C4 O3 -6.3(7) . . . . ?
C9 O4 C4 N1 174.7(4) . . . . ?
C35 C36 C37 C38 -0.2(8) . . . . ?
C44 C32 C31 O8 74.8(5) . . . . ?
C44 C39 C40 C41 -0.3(7) . . . . ?
C44 C43 C42 C41 -2.0(8) . . . . ?
C15 C16 C17 C22 177.8(5) . . . . ?
C15 C16 C17 C18 -1.2(8) . . . . ?
C15 C14 C13 C12 -1.4(7) . . . . ?
C43 C42 C41 C40 1.1(8) . . . . ?
C2 N1 C4 O4 176.7(4) . . . . ?
C2 N1 C4 O3 -2.3(7) . . . . ?
C31 O8 C26 O7 9.1(6) . . . . ?
C31 O8 C26 N2 -170.9(4) . . . . ?
C31 C32 C44 C39 113.5(4) . . . . ?
C31 C32 C44 C43 -65.9(7) . . . . ?
C20 C21 C22 C10 176.3(5) . . . . ?
C20 C21 C22 C17 0.8(7) . . . . ?
C40 C39 C44 C32 179.9(4) . . . . ?
C40 C39 C44 C43 -0.6(7) . . . . ?
C5 O2 C1 O1 -9.7(7) . . . . ?
C5 O2 C1 C2 169.1(4) . . . . ?
C37 C38 C33 C32 176.3(4) . . . . ?
C37 C38 C33 C34 -0.9(7) . . . . ?
C37 C38 C39 C44 -177.4(5) . . . . ?
C37 C38 C39 C40 3.5(9) . . . . ?
C37 C36 C35 C34 0.0(8) . . . . ?
C25 C24 C23 O6 -62.4(9) . . . . ?
C25 C24 C23 O5 113.3(9) . . . . ?
C25 C24 C23A O5A 154.1(12) . . . . ?
C25 C24 C23A O6A -27(2) . . . . ?
C23 O6 C27 C29 175.2(13) . . . . ?
C23 O6 C27 C28 58.1(15) . . . . ?
C23 O6 C27 C30 -63.5(15) . . . . ?
C23 C24 C25 Cl2 -55.0(6) . . . . ?
C27 O6 C23 C24 169.7(11) . . . . ?
C27 O6 C23 O5 -5.9(18) . . . . ?
O5A C23A O6A C27A -5(3) . . . . ?
C28A C27A O6A C23A -56(3) . . . . ?
C30A C27A O6A C23A -180(2) . . . . ?
C29A C27A O6A C23A 63(3) . . . . ?
C23A C24 C25 Cl2 -64.1(11) . . . . ?

loop_
_twin_individual_id
_twin_individual_mass_fraction_refined
1 0.85(2)
2 0.15(2)
